data_7218162
loop_
_publ_author_name
'Guo, Huadong'
'Yan, Yongnian'
'Guo, Xianmin'
'Zou, Hengye'
'Qi, Yanjuan'
'Liu, Chunming'

_publ_section_title
;
 Syntheses, characterization and luminescence properties of five entangled
 coordination polymers based on bis(4-imidazolphenoxy)methane and various
 dicarboxylic acids
;
_journal_issue 44
_journal_name_full CrystEngComm
_journal_page_first 10245
_journal_paper_doi 10.1039/C4CE01390E
_journal_volume 16
_journal_year 2014
_chemical_formula_moiety 'C36 H33 Cd N5 O10 S'
_chemical_formula_sum 'C36 H33 Cd N5 O10 S'
_chemical_formula_weight 840.13
_chemical_melting_point ?
_chemical_name_systematic
;
 ?
;
_space_group_IT_number 4
_symmetry_cell_setting monoclinic
_symmetry_space_group_name_Hall 'P 2yb'
_symmetry_space_group_name_H-M 'P 1 21 1'
_atom_sites_solution_hydrogens geom
_atom_sites_solution_primary direct
_atom_sites_solution_secondary difmap
_audit_creation_method SHELXL-97
_cell_angle_alpha 90.00
_cell_angle_beta 98.903(2)
_cell_angle_gamma 90.00
_cell_formula_units_Z 2
_cell_length_a 6.3978(4)
_cell_length_b 21.3089(14)
_cell_length_c 13.6408(10)
_cell_measurement_reflns_used 8418
_cell_measurement_temperature 293(2)
_cell_measurement_theta_max 26.02
_cell_measurement_theta_min 1.61
_cell_volume 1837.2(2)
_computing_cell_refinement 'Bruker SMART'
_computing_data_collection 'Bruker SMART'
_computing_data_reduction 'Bruker SAINT'
_computing_molecular_graphics SHELXP-97
_computing_publication_material SHELXTL
_computing_structure_refinement 'SHELXL-97 (Sheldrick, 1997)'
_computing_structure_solution 'SHELXS-97 (Sheldrick, 1990)'
_diffrn_ambient_temperature 293(2)
_diffrn_detector_area_resol_mean 9.00cm
_diffrn_measured_fraction_theta_full 0.996
_diffrn_measured_fraction_theta_max 0.996
_diffrn_measurement_device_type 'CCD area detector'
_diffrn_measurement_method 'phi and omega scans'
_diffrn_radiation_monochromator graphite
_diffrn_radiation_source 'fine-focus sealed tube'
_diffrn_radiation_type MoK\a
_diffrn_radiation_wavelength 0.71073
_diffrn_reflns_av_R_equivalents 0.0253
_diffrn_reflns_av_sigmaI/netI 0.0518
_diffrn_reflns_limit_h_max 8
_diffrn_reflns_limit_h_min -8
_diffrn_reflns_limit_k_max 23
_diffrn_reflns_limit_k_min -28
_diffrn_reflns_limit_l_max 12
_diffrn_reflns_limit_l_min -18
_diffrn_reflns_number 13591
_diffrn_reflns_theta_full 28.27
_diffrn_reflns_theta_max 28.27
_diffrn_reflns_theta_min 1.51
_diffrn_standards_decay_% none
_diffrn_standards_interval_count none
_diffrn_standards_interval_time none
_diffrn_standards_number none
_exptl_absorpt_coefficient_mu 0.715
_exptl_absorpt_correction_T_max 0.840
_exptl_absorpt_correction_T_min 0.823
_exptl_absorpt_correction_type empirical
_exptl_absorpt_process_details SADABS
_exptl_crystal_colour colorless
_exptl_crystal_density_diffrn 1.519
_exptl_crystal_density_method 'not measured'
_exptl_crystal_description bolock
_exptl_crystal_F_000 856
_exptl_crystal_size_max 0.28
_exptl_crystal_size_mid 0.26
_exptl_crystal_size_min 0.25
_refine_diff_density_max 1.207
_refine_diff_density_min -0.426
_refine_diff_density_rms 0.125
_refine_ls_abs_structure_details 'Flack H D (1983), Acta Cryst. A39, 876-881'
_refine_ls_abs_structure_Flack 0.00
_refine_ls_extinction_method none
_refine_ls_goodness_of_fit_ref 1.033
_refine_ls_hydrogen_treatment constr
_refine_ls_matrix_type full
_refine_ls_number_parameters 478
_refine_ls_number_reflns 8418
_refine_ls_number_restraints 1
_refine_ls_restrained_S_all 1.033
_refine_ls_R_factor_all 0.0579
_refine_ls_R_factor_gt 0.0436
_refine_ls_shift/su_max 0.001
_refine_ls_shift/su_mean 0.000
_refine_ls_structure_factor_coef Fsqd
_refine_ls_weighting_details 'calc w=1/[\s^2^(Fo^2^)+(0.0676P)^2^+0.0000P] where P=(Fo^2^+2Fc^2^)/3'
_refine_ls_weighting_scheme calc
_refine_ls_wR_factor_gt 0.1035
_refine_ls_wR_factor_ref 0.1190
_reflns_number_gt 6981
_reflns_number_total 8418
_reflns_threshold_expression >2sigma(I)
_cod_data_source_file c4ce01390e2.cif
_cod_data_source_block 1
_cod_depositor_comments
;
The following automatic conversions were performed:

'_chemical_melting_point' value 'not measured' was changed to '?' -
the value is undefined or not given.

Automatic conversion script
Id: cif_fix_values 2827 2014-09-09 07:05:25Z andrius 

 Adding full bibliography for 7218162--7218166.cif.
;
_cod_original_sg_symbol_H-M p21
_cod_database_code 7218162

loop_
_symmetry_equiv_pos_as_xyz
'x, y, z'
'-x, y+1/2, -z'

loop_
_atom_site_label
_atom_site_type_symbol
_atom_site_fract_x
_atom_site_fract_y
_atom_site_fract_z
_atom_site_U_iso_or_equiv
_atom_site_adp_type
_atom_site_occupancy
_atom_site_symmetry_multiplicity
_atom_site_calc_flag
_atom_site_refinement_flags
C1 C 0.1015(10) 0.4972(3) 0.9736(4) 0.0548(13) Uani 1 1 d .
C2 C 0.2141(8) 0.5354(2) 1.0602(3) 0.0459(11) Uani 1 1 d .
C3 C 0.0979(9) 0.5762(3) 1.1065(4) 0.0544(13) Uani 1 1 d .
H3 H -0.0459 0.5809 1.0837 0.065 Uiso 1 1 calc R
C4 C 0.1921(8) 0.6106(3) 1.1872(4) 0.0548(13) Uani 1 1 d .
H4 H 0.1131 0.6388 1.2185 0.066 Uiso 1 1 calc R
C5 C 0.4039(7) 0.6025(2) 1.2205(3) 0.0397(10) Uani 1 1 d .
C6 C 0.5240(8) 0.5616(2) 1.1752(4) 0.0461(11) Uani 1 1 d .
H6 H 0.6672 0.5563 1.1989 0.055 Uiso 1 1 calc R
C7 C 0.4259(8) 0.5280(2) 1.0927(4) 0.0483(12) Uani 1 1 d .
H7 H 0.5047 0.5005 1.0599 0.058 Uiso 1 1 calc R
C8 C 0.4626(7) 0.6057(2) 1.4287(3) 0.0393(10) Uani 1 1 d .
C9 C 0.2716(10) 0.6174(3) 1.4624(4) 0.0484(13) Uani 1 1 d .
H9 H 0.1786 0.6474 1.4313 0.058 Uiso 1 1 calc R
C10 C 0.2223(8) 0.5845(2) 1.5414(4) 0.0471(11) Uani 1 1 d .
H10 H 0.0982 0.5936 1.5662 0.057 Uiso 1 1 calc R
C11 C 0.3587(8) 0.5364(2) 1.5864(4) 0.0428(11) Uani 1 1 d .
C12 C 0.5455(8) 0.5256(2) 1.5514(4) 0.0481(12) Uani 1 1 d .
H12 H 0.6371 0.4948 1.5808 0.058 Uiso 1 1 calc R
C13 C 0.6003(9) 0.5601(3) 1.4727(5) 0.0488(14) Uani 1 1 d .
H13 H 0.7277 0.5526 1.4499 0.059 Uiso 1 1 calc R
C14 C 0.2873(8) 0.4974(2) 1.6649(4) 0.0447(11) Uani 1 1 d .
C15 C 0.3815(8) 0.3222(2) 0.9061(4) 0.0499(12) Uani 1 1 d .
H15 H 0.4598 0.3559 0.9355 0.060 Uiso 1 1 calc R
C16 C 0.1491(10) 0.2680(3) 0.8163(4) 0.0573(14) Uani 1 1 d .
H16 H 0.0326 0.2570 0.7699 0.069 Uiso 1 1 calc R
C17 C 0.2768(9) 0.2274(3) 0.8698(5) 0.0592(15) Uani 1 1 d .
H17 H 0.2656 0.1839 0.8683 0.071 Uiso 1 1 calc R
C18 C 0.6080(8) 0.2379(3) 0.9925(4) 0.0455(11) Uani 1 1 d .
C19 C 0.5873(9) 0.1865(3) 1.0500(4) 0.0542(13) Uani 1 1 d .
H19 H 0.4548 0.1685 1.0500 0.065 Uiso 1 1 calc R
C20 C 0.7617(9) 0.1612(3) 1.1078(5) 0.0562(14) Uani 1 1 d .
H20 H 0.7482 0.1255 1.1456 0.067 Uiso 1 1 calc R
C21 C 0.9566(8) 0.1889(2) 1.1096(4) 0.0438(11) Uani 1 1 d .
C22 C 0.9775(9) 0.2401(3) 1.0521(5) 0.0586(15) Uani 1 1 d .
H22 H 1.1098 0.2583 1.0523 0.070 Uiso 1 1 calc R
C23 C 0.8003(9) 0.2653(3) 0.9932(5) 0.0587(14) Uani 1 1 d .
H23 H 0.8133 0.3006 0.9545 0.070 Uiso 1 1 calc R
C24 C 1.1404(10) 0.1269(3) 1.2423(4) 0.0577(15) Uani 1 1 d .
H24A H 1.2747 0.1054 1.2595 0.069 Uiso 1 1 calc R
H24B H 1.0304 0.0954 1.2278 0.069 Uiso 1 1 calc R
C25 C 1.2566(8) 0.2055(2) 1.3636(4) 0.0477(12) Uani 1 1 d .
C26 C 1.2173(10) 0.2372(3) 1.4456(5) 0.0584(17) Uani 1 1 d .
H26 H 1.0922 0.2296 1.4703 0.070 Uiso 1 1 calc R
C27 C 1.3595(8) 0.2806(3) 1.4926(4) 0.0512(12) Uani 1 1 d .
H27 H 1.3277 0.3039 1.5460 0.061 Uiso 1 1 calc R
C28 C 1.5495(9) 0.2883(3) 1.4584(4) 0.0429(13) Uani 1 1 d .
C29 C 1.5937(8) 0.2561(3) 1.3765(4) 0.0493(12) Uani 1 1 d .
H29 H 1.7222 0.2618 1.3539 0.059 Uiso 1 1 calc R
C30 C 1.4438(9) 0.2150(3) 1.3282(4) 0.0498(13) Uani 1 1 d .
H30 H 1.4701 0.1939 1.2717 0.060 Uiso 1 1 calc R
C31 C 1.8255(10) 0.3717(3) 1.4616(4) 0.0573(14) Uani 1 1 d .
H31 H 1.8199 0.3776 1.3937 0.069 Uiso 1 1 calc R
C32 C 1.7609(9) 0.3387(2) 1.6056(4) 0.0492(12) Uani 1 1 d .
H32 H 1.7006 0.3171 1.6534 0.059 Uiso 1 1 calc R
C33 C 1.9546(9) 0.4008(3) 1.5352(4) 0.0571(15) Uani 1 1 d .
H33 H 2.0566 0.4304 1.5260 0.069 Uiso 1 1 calc R
C34 C -0.038(2) 0.4095(9) 0.1841(10) 0.158(5) Uani 1 1 d .
H44 H -0.0857 0.3915 0.1226 0.190 Uiso 1 1 calc R
C35 C 0.311(3) 0.3775(6) 0.1732(13) 0.187(7) Uani 1 1 d .
H45A H 0.2323 0.3619 0.1124 0.280 Uiso 1 1 calc R
H45B H 0.3783 0.3431 0.2111 0.280 Uiso 1 1 calc R
H45C H 0.4172 0.4064 0.1583 0.280 Uiso 1 1 calc R
C36 C 0.237(4) 0.4374(12) 0.3120(10) 0.35(2) Uani 1 1 d .
H46A H 0.3874 0.4302 0.3242 0.523 Uiso 1 1 calc R
H46B H 0.1746 0.4204 0.3658 0.523 Uiso 1 1 calc R
H46C H 0.2103 0.4816 0.3069 0.523 Uiso 1 1 calc R
N1 N 0.2131(7) 0.3280(2) 0.8389(3) 0.0491(10) Uani 1 1 d .
N2 N 0.4277(6) 0.26208(18) 0.9275(3) 0.0442(9) Uani 1 1 d .
N3 N 1.7045(7) 0.33169(19) 1.5074(3) 0.0446(9) Uani 1 1 d .
N4 N 1.9140(7) 0.3806(2) 1.6251(3) 0.0501(10) Uani 1 1 d .
N5 N 0.1603(14) 0.4114(4) 0.2336(6) 0.111(3) Uani 1 1 d .
O1 O -0.0926(8) 0.5013(4) 0.9568(5) 0.124(3) Uani 1 1 d .
O2 O 0.2133(7) 0.4659(2) 0.9254(3) 0.0647(11) Uani 1 1 d .
O3 O 0.4148(7) 0.70636(16) 1.3195(3) 0.0562(9) Uani 1 1 d .
O4 O 0.7499(6) 0.64500(18) 1.3280(3) 0.0541(9) Uani 1 1 d .
O5 O 0.3929(6) 0.44827(18) 1.6936(3) 0.0540(9) Uani 1 1 d .
O6 O 0.1190(6) 0.51075(17) 1.6953(3) 0.0552(9) Uani 1 1 d .
O7 O 1.1457(6) 0.16433(17) 1.1580(3) 0.0519(9) Uani 1 1 d .
O8 O 1.1006(7) 0.1640(2) 1.3235(3) 0.0599(10) Uani 1 1 d .
O9 O -0.152(2) 0.4402(11) 0.2451(13) 0.342(15) Uani 1 1 d .
OW1 O -0.2515(5) 0.4168(3) 0.8263(2) 0.0605(8) Uani 1 1 d .
S1 S 0.5237(2) 0.64712(6) 1.32491(9) 0.0417(3) Uani 1 1 d .
Cd1 Cd 0.07832(5) 0.419793(16) 0.77794(2) 0.04074(10) Uani 1 1 d .

loop_
_atom_site_aniso_label
_atom_site_aniso_U_11
_atom_site_aniso_U_22
_atom_site_aniso_U_33
_atom_site_aniso_U_23
_atom_site_aniso_U_13
_atom_site_aniso_U_12
C1 0.060(3) 0.057(3) 0.043(3) -0.012(3) -0.006(2) -0.004(3)
C2 0.053(3) 0.050(3) 0.032(2) -0.004(2) -0.001(2) -0.006(2)
C3 0.041(3) 0.071(4) 0.047(3) -0.016(3) -0.006(2) 0.008(2)
C4 0.048(3) 0.069(4) 0.045(3) -0.015(3) 0.000(2) 0.009(3)
C5 0.040(2) 0.043(2) 0.034(2) -0.0024(19) 0.0002(18) -0.0025(19)
C6 0.042(3) 0.050(3) 0.044(3) -0.010(2) 0.000(2) 0.002(2)
C7 0.047(3) 0.052(3) 0.046(3) -0.012(2) 0.009(2) 0.006(2)
C8 0.041(2) 0.042(2) 0.033(2) -0.0055(19) 0.0031(18) -0.0007(19)
C9 0.056(3) 0.047(3) 0.042(3) 0.003(2) 0.006(2) 0.012(3)
C10 0.047(3) 0.046(3) 0.049(3) -0.001(2) 0.010(2) 0.006(2)
C11 0.041(3) 0.046(3) 0.039(2) -0.005(2) -0.0023(19) -0.006(2)
C12 0.039(3) 0.057(3) 0.047(3) 0.007(2) 0.003(2) 0.005(2)
C13 0.039(3) 0.059(3) 0.049(3) 0.002(3) 0.008(2) 0.005(2)
C14 0.050(3) 0.042(3) 0.040(2) -0.008(2) -0.002(2) -0.011(2)
C15 0.047(3) 0.045(3) 0.055(3) -0.002(2) -0.003(2) -0.008(2)
C16 0.065(3) 0.048(3) 0.051(3) -0.006(2) -0.014(3) -0.004(3)
C17 0.061(3) 0.043(3) 0.066(4) -0.012(3) -0.013(3) 0.000(2)
C18 0.043(3) 0.053(3) 0.041(3) 0.001(2) 0.007(2) 0.005(2)
C19 0.041(3) 0.062(3) 0.058(3) 0.016(3) 0.002(2) -0.005(2)
C20 0.043(3) 0.060(3) 0.065(4) 0.015(3) 0.007(2) -0.001(2)
C21 0.048(3) 0.045(3) 0.036(2) -0.003(2) -0.002(2) 0.001(2)
C22 0.042(3) 0.061(3) 0.071(4) 0.010(3) 0.002(3) -0.013(2)
C23 0.054(3) 0.055(3) 0.066(4) 0.024(3) 0.005(3) -0.005(3)
C24 0.064(4) 0.045(3) 0.057(3) 0.006(3) -0.012(3) -0.010(2)
C25 0.051(3) 0.050(3) 0.038(3) 0.009(2) -0.006(2) -0.013(2)
C26 0.043(3) 0.079(4) 0.052(3) 0.011(3) 0.005(3) -0.006(3)
C27 0.047(3) 0.065(3) 0.040(3) 0.002(2) 0.003(2) -0.003(2)
C28 0.042(3) 0.046(3) 0.037(3) 0.003(2) -0.006(2) 0.000(2)
C29 0.040(3) 0.063(3) 0.042(3) -0.002(2) -0.002(2) -0.004(2)
C30 0.049(3) 0.054(3) 0.043(3) -0.004(2) -0.002(2) -0.004(2)
C31 0.069(4) 0.063(3) 0.039(3) -0.005(2) 0.006(2) -0.021(3)
C32 0.058(3) 0.046(3) 0.039(3) 0.004(2) -0.008(2) -0.002(2)
C33 0.058(3) 0.065(4) 0.048(3) -0.008(2) 0.005(2) -0.016(2)
C34 0.127(10) 0.203(16) 0.142(10) 0.015(13) 0.010(8) 0.030(12)
C35 0.174(14) 0.100(8) 0.28(2) 0.030(11) 0.031(15) 0.039(9)
C36 0.59(5) 0.36(3) 0.085(8) -0.006(14) 0.028(16) -0.35(4)
N1 0.058(3) 0.043(2) 0.044(2) 0.0016(19) -0.001(2) 0.0036(19)
N2 0.046(2) 0.040(2) 0.045(2) -0.0036(18) 0.0016(18) 0.0028(17)
N3 0.047(2) 0.046(2) 0.038(2) -0.0004(18) -0.0032(17) -0.0030(17)
N4 0.058(3) 0.048(2) 0.041(2) -0.0019(19) -0.0036(19) -0.005(2)
N5 0.115(5) 0.080(5) 0.131(6) 0.042(5) -0.007(5) -0.005(5)
O1 0.055(3) 0.195(7) 0.110(5) -0.090(5) -0.026(3) 0.009(3)
O2 0.066(3) 0.069(3) 0.056(2) -0.024(2) 0.001(2) -0.005(2)
O3 0.079(3) 0.0386(18) 0.049(2) -0.0058(16) 0.0027(18) 0.0023(17)
O4 0.051(2) 0.064(2) 0.0447(19) -0.0028(18) 0.0001(16) -0.0147(18)
O5 0.052(2) 0.054(2) 0.053(2) 0.0093(17) -0.0021(17) -0.0026(16)
O6 0.065(2) 0.0450(19) 0.061(2) 0.0018(17) 0.027(2) -0.0007(17)
O7 0.047(2) 0.060(2) 0.0450(19) 0.0051(16) -0.0068(16) -0.0004(16)
O8 0.061(2) 0.071(3) 0.043(2) 0.0066(18) -0.0064(17) -0.0253(19)
O9 0.181(10) 0.53(3) 0.348(19) 0.32(2) 0.136(13) 0.170(16)
OW1 0.0414(16) 0.083(2) 0.0551(18) 0.004(3) 0.0004(13) -0.010(3)
S1 0.0494(7) 0.0404(6) 0.0341(6) -0.0047(5) 0.0025(5) -0.0044(5)
Cd1 0.04305(16) 0.04033(16) 0.03655(15) -0.00017(19) -0.00103(10) -0.00276(19)

loop_
_atom_type_symbol
_atom_type_description
_atom_type_scat_dispersion_real
_atom_type_scat_dispersion_imag
_atom_type_scat_source
C C 0.0033 0.0016 'International Tables Vol C Tables 4.2.6.8 and 6.1.1.4'
H H 0.0000 0.0000 'International Tables Vol C Tables 4.2.6.8 and 6.1.1.4'
N N 0.0061 0.0033 'International Tables Vol C Tables 4.2.6.8 and 6.1.1.4'
O O 0.0106 0.0060 'International Tables Vol C Tables 4.2.6.8 and 6.1.1.4'
S S 0.1246 0.1234 'International Tables Vol C Tables 4.2.6.8 and 6.1.1.4'
Cd Cd -0.8075 1.2024 'International Tables Vol C Tables 4.2.6.8 and 6.1.1.4'

loop_
_geom_angle_atom_site_label_1
_geom_angle_atom_site_label_2
_geom_angle_atom_site_label_3
_geom_angle
_geom_angle_site_symmetry_1
_geom_angle_site_symmetry_3
O1 C1 O2 126.0(5) . .
O1 C1 C2 116.8(5) . .
O2 C1 C2 117.2(5) . .
C3 C2 C7 120.5(5) . .
C3 C2 C1 118.4(5) . .
C7 C2 C1 121.1(5) . .
C2 C3 C4 120.5(5) . .
C2 C3 H3 119.8 . .
C4 C3 H3 119.8 . .
C5 C4 C3 119.0(5) . .
C5 C4 H4 120.5 . .
C3 C4 H4 120.5 . .
C6 C5 C4 121.6(4) . .
C6 C5 S1 119.8(4) . .
C4 C5 S1 118.6(4) . .
C5 C6 C7 118.4(5) . .
C5 C6 H6 120.8 . .
C7 C6 H6 120.8 . .
C2 C7 C6 120.0(5) . .
C2 C7 H7 120.0 . .
C6 C7 H7 120.0 . .
C13 C8 C9 120.9(5) . .
C13 C8 S1 119.6(4) . .
C9 C8 S1 119.4(4) . .
C10 C9 C8 119.4(5) . .
C10 C9 H9 120.3 . .
C8 C9 H9 120.3 . .
C9 C10 C11 120.7(5) . .
C9 C10 H10 119.7 . .
C11 C10 H10 119.7 . .
C12 C11 C10 118.6(5) . .
C12 C11 C14 122.7(5) . .
C10 C11 C14 118.6(5) . .
C11 C12 C13 121.2(5) . .
C11 C12 H12 119.4 . .
C13 C12 H12 119.4 . .
C8 C13 C12 119.1(5) . .
C8 C13 H13 120.5 . .
C12 C13 H13 120.5 . .
O6 C14 O5 122.1(5) . .
O6 C14 C11 119.4(5) . .
O5 C14 C11 118.3(5) . .
O6 C14 Cd1 55.2(3) . 1_556
O5 C14 Cd1 67.3(3) . 1_556
C11 C14 Cd1 167.1(3) . 1_556
N1 C15 N2 112.0(4) . .
N1 C15 H15 124.0 . .
N2 C15 H15 124.0 . .
C17 C16 N1 110.4(5) . .
C17 C16 H16 124.8 . .
N1 C16 H16 124.8 . .
C16 C17 N2 106.5(5) . .
C16 C17 H17 126.7 . .
N2 C17 H17 126.7 . .
C23 C18 C19 120.5(5) . .
C23 C18 N2 119.3(5) . .
C19 C18 N2 120.2(5) . .
C18 C19 C20 120.1(5) . .
C18 C19 H19 119.9 . .
C20 C19 H19 119.9 . .
C19 C20 C21 119.7(5) . .
C19 C20 H20 120.1 . .
C21 C20 H20 120.1 . .
C22 C21 C20 120.1(5) . .
C22 C21 O7 114.8(5) . .
C20 C21 O7 124.6(5) . .
C21 C22 C23 119.8(5) . .
C21 C22 H22 120.1 . .
C23 C22 H22 120.1 . .
C18 C23 C22 119.6(5) . .
C18 C23 H23 120.2 . .
C22 C23 H23 120.2 . .
O7 C24 O8 110.7(4) . .
O7 C24 H24A 109.5 . .
O8 C24 H24A 109.5 . .
O7 C24 H24B 109.5 . .
O8 C24 H24B 109.5 . .
H24A C24 H24B 108.1 . .
C26 C25 C30 119.8(5) . .
C26 C25 O8 115.4(5) . .
C30 C25 O8 124.8(5) . .
C25 C26 C27 121.3(6) . .
C25 C26 H26 119.3 . .
C27 C26 H26 119.3 . .
C28 C27 C26 118.4(6) . .
C28 C27 H27 120.8 . .
C26 C27 H27 120.8 . .
C29 C28 C27 121.2(5) . .
C29 C28 N3 118.9(5) . .
C27 C28 N3 119.9(5) . .
C28 C29 C30 119.1(5) . .
C28 C29 H29 120.5 . .
C30 C29 H29 120.5 . .
C25 C30 C29 120.1(5) . .
C25 C30 H30 119.9 . .
C29 C30 H30 119.9 . .
C33 C31 N3 105.7(5) . .
C33 C31 H31 127.2 . .
N3 C31 H31 127.2 . .
N4 C32 N3 110.7(5) . .
N4 C32 H32 124.7 . .
N3 C32 H32 124.7 . .
C31 C33 N4 110.2(5) . .
C31 C33 H33 124.9 . .
N4 C33 H33 124.9 . .
N5 C34 O9 103.5(15) . .
N5 C34 H44 128.2 . .
O9 C34 H44 128.2 . .
N5 C35 H45A 109.5 . .
N5 C35 H45B 109.5 . .
H45A C35 H45B 109.5 . .
N5 C35 H45C 109.5 . .
H45A C35 H45C 109.5 . .
H45B C35 H45C 109.5 . .
N5 C36 H46A 109.5 . .
N5 C36 H46B 109.5 . .
H46A C36 H46B 109.5 . .
N5 C36 H46C 109.5 . .
H46A C36 H46C 109.5 . .
H46B C36 H46C 109.5 . .
C15 N1 C16 104.8(4) . .
C15 N1 Cd1 124.7(4) . .
C16 N1 Cd1 130.4(4) . .
C15 N2 C17 106.3(4) . .
C15 N2 C18 127.4(4) . .
C17 N2 C18 126.1(4) . .
C32 N3 C31 107.7(4) . .
C32 N3 C28 126.5(5) . .
C31 N3 C28 125.8(4) . .
C32 N4 C33 105.7(4) . .
C32 N4 Cd1 129.6(4) . 1_756
C33 N4 Cd1 124.6(3) . 1_756
C36 N5 C34 131.9(19) . .
C36 N5 C35 118.2(17) . .
C34 N5 C35 109.7(12) . .
C1 O2 Cd1 121.9(4) . .
C14 O5 Cd1 85.2(3) . 1_556
C14 O6 Cd1 98.1(3) . 1_556
C21 O7 C24 118.3(4) . .
C25 O8 C24 117.5(5) . .
O3 S1 O4 120.3(2) . .
O3 S1 C8 108.3(2) . .
O4 S1 C8 107.9(2) . .
O3 S1 C5 106.4(2) . .
O4 S1 C5 108.2(2) . .
C8 S1 C5 104.7(2) . .
N1 Cd1 O6 149.12(16) . 1_554
N1 Cd1 O2 88.71(16) . .
O6 Cd1 O2 90.76(16) 1_554 .
N1 Cd1 OW1 100.73(19) . .
O6 Cd1 OW1 110.14(18) 1_554 .
O2 Cd1 OW1 89.88(15) . .
N1 Cd1 N4 96.48(15) . 1_354
O6 Cd1 N4 86.14(15) 1_554 1_354
O2 Cd1 N4 174.18(16) . 1_354
OW1 Cd1 N4 86.58(15) . 1_354
N1 Cd1 O5 95.17(15) . 1_554
O6 Cd1 O5 54.09(13) 1_554 1_554
O2 Cd1 O5 94.46(15) . 1_554
OW1 Cd1 O5 163.61(15) . 1_554
N4 Cd1 O5 87.71(15) 1_354 1_554
N1 Cd1 C14 122.70(16) . 1_554
O6 Cd1 C14 26.68(14) 1_554 1_554
O2 Cd1 C14 94.86(15) . 1_554
OW1 Cd1 C14 136.34(18) . 1_554
N4 Cd1 C14 84.56(15) 1_354 1_554
O5 Cd1 C14 27.54(14) 1_554 1_554

loop_
_geom_bond_atom_site_label_1
_geom_bond_atom_site_label_2
_geom_bond_distance
_geom_bond_site_symmetry_2
C1 O1 1.230(8) .
C1 O2 1.239(7) .
C1 C2 1.520(7) .
C2 C3 1.362(7) .
C2 C7 1.368(7) .
C3 C4 1.380(7) .
C3 H3 0.9300 .
C4 C5 1.372(7) .
C4 H4 0.9300 .
C5 C6 1.371(7) .
C5 S1 1.784(5) .
C6 C7 1.399(7) .
C6 H6 0.9300 .
C7 H7 0.9300 .
C8 C13 1.385(7) .
C8 C9 1.393(8) .
C8 S1 1.762(5) .
C9 C10 1.364(8) .
C9 H9 0.9300 .
C10 C11 1.422(7) .
C10 H10 0.9300 .
C11 C12 1.373(7) .
C11 C14 1.483(7) .
C12 C13 1.389(8) .
C12 H12 0.9300 .
C13 H13 0.9300 .
C14 O6 1.245(6) .
C14 O5 1.274(6) .
C14 Cd1 2.745(5) 1_556
C15 N1 1.308(6) .
C15 N2 1.337(7) .
C15 H15 0.9300 .
C16 C17 1.329(8) .
C16 N1 1.364(7) .
C16 H16 0.9300 .
C17 N2 1.365(6) .
C17 H17 0.9300 .
C18 C23 1.360(8) .
C18 C19 1.366(8) .
C18 N2 1.437(6) .
C19 C20 1.373(7) .
C19 H19 0.9300 .
C20 C21 1.376(8) .
C20 H20 0.9300 .
C21 C22 1.363(8) .
C21 O7 1.387(6) .
C22 C23 1.391(8) .
C22 H22 0.9300 .
C23 H23 0.9300 .
C24 O7 1.405(7) .
C24 O8 1.415(8) .
C24 H24A 0.9700 .
C24 H24B 0.9700 .
C25 C26 1.362(9) .
C25 C30 1.375(8) .
C25 O8 1.382(6) .
C26 C27 1.382(9) .
C26 H26 0.9300 .
C27 C28 1.377(8) .
C27 H27 0.9300 .
C28 C29 1.377(8) .
C28 N3 1.442(7) .
C29 C30 1.387(7) .
C29 H29 0.9300 .
C30 H30 0.9300 .
C31 C33 1.349(8) .
C31 N3 1.367(7) .
C31 H31 0.9300 .
C32 N4 1.321(7) .
C32 N3 1.340(6) .
C32 H32 0.9300 .
C33 N4 1.361(7) .
C33 H33 0.9300 .
C34 N5 1.343(14) .
C34 O9 1.36(2) .
C34 H44 0.9300 .
C35 N5 1.543(17) .
C35 H45A 0.9600 .
C35 H45B 0.9600 .
C35 H45C 0.9600 .
C36 N5 1.237(15) .
C36 H46A 0.9600 .
C36 H46B 0.9600 .
C36 H46C 0.9600 .
N1 Cd1 2.245(4) .
N4 Cd1 2.340(4) 1_756
O2 Cd1 2.285(4) .
O3 S1 1.438(4) .
O4 S1 1.442(4) .
O5 Cd1 2.541(4) 1_556
O6 Cd1 2.278(4) 1_556
OW1 Cd1 2.307(3) .
Cd1 O6 2.278(4) 1_554
Cd1 N4 2.340(4) 1_354
Cd1 O5 2.541(4) 1_554
Cd1 C14 2.745(5) 1_554

loop_
_geom_torsion_atom_site_label_1
_geom_torsion_atom_site_label_2
_geom_torsion_atom_site_label_3
_geom_torsion_atom_site_label_4
_geom_torsion
_geom_torsion_site_symmetry_4
O1 C1 C2 C3 -6.7(9) .
O2 C1 C2 C3 171.9(6) .
O1 C1 C2 C7 171.6(7) .
O2 C1 C2 C7 -9.8(8) .
C7 C2 C3 C4 -0.1(9) .
C1 C2 C3 C4 178.2(5) .
C2 C3 C4 C5 -0.6(9) .
C3 C4 C5 C6 0.4(9) .
C3 C4 C5 S1 -179.9(5) .
C4 C5 C6 C7 0.6(8) .
S1 C5 C6 C7 -179.1(4) .
C3 C2 C7 C6 1.1(8) .
C1 C2 C7 C6 -177.2(5) .
C5 C6 C7 C2 -1.4(8) .
C13 C8 C9 C10 1.7(8) .
S1 C8 C9 C10 178.6(4) .
C8 C9 C10 C11 -3.1(8) .
C9 C10 C11 C12 2.8(8) .
C9 C10 C11 C14 -173.5(5) .
C10 C11 C12 C13 -1.0(8) .
C14 C11 C12 C13 175.2(5) .
C9 C8 C13 C12 0.1(8) .
S1 C8 C13 C12 -176.9(4) .
C11 C12 C13 C8 -0.4(8) .
C12 C11 C14 O6 178.0(5) .
C10 C11 C14 O6 -5.8(7) .
C12 C11 C14 O5 -7.3(7) .
C10 C11 C14 O5 168.9(4) .
C12 C11 C14 Cd1 -120.1(16) 1_556
C10 C11 C14 Cd1 56.0(18) 1_556
N1 C16 C17 N2 -0.7(7) .
C23 C18 C19 C20 -1.2(9) .
N2 C18 C19 C20 176.3(5) .
C18 C19 C20 C21 1.7(9) .
C19 C20 C21 C22 -1.8(9) .
C19 C20 C21 O7 -173.9(5) .
C20 C21 C22 C23 1.4(9) .
O7 C21 C22 C23 174.2(6) .
C19 C18 C23 C22 0.8(9) .
N2 C18 C23 C22 -176.7(6) .
C21 C22 C23 C18 -0.9(10) .
C30 C25 C26 C27 2.0(9) .
O8 C25 C26 C27 -179.5(5) .
C25 C26 C27 C28 -4.0(9) .
C26 C27 C28 C29 3.1(8) .
C26 C27 C28 N3 -178.1(5) .
C27 C28 C29 C30 -0.3(8) .
N3 C28 C29 C30 -179.0(5) .
C26 C25 C30 C29 1.0(8) .
O8 C25 C30 C29 -177.4(5) .
C28 C29 C30 C25 -1.8(8) .
N3 C31 C33 N4 -1.0(7) .
N2 C15 N1 C16 -0.1(7) .
N2 C15 N1 Cd1 -179.0(3) .
C17 C16 N1 C15 0.5(7) .
C17 C16 N1 Cd1 179.3(4) .
N1 C15 N2 C17 -0.3(7) .
N1 C15 N2 C18 175.6(5) .
C16 C17 N2 C15 0.6(7) .
C16 C17 N2 C18 -175.4(5) .
C23 C18 N2 C15 -39.1(8) .
C19 C18 N2 C15 143.4(6) .
C23 C18 N2 C17 136.0(6) .
C19 C18 N2 C17 -41.5(8) .
N4 C32 N3 C31 -0.9(6) .
N4 C32 N3 C28 177.2(5) .
C33 C31 N3 C32 1.1(7) .
C33 C31 N3 C28 -176.9(5) .
C29 C28 N3 C32 -137.8(6) .
C27 C28 N3 C32 43.4(8) .
C29 C28 N3 C31 39.8(8) .
C27 C28 N3 C31 -138.9(6) .
N3 C32 N4 C33 0.2(6) .
N3 C32 N4 Cd1 176.8(3) 1_756
C31 C33 N4 C32 0.5(7) .
C31 C33 N4 Cd1 -176.3(4) 1_756
O9 C34 N5 C36 -5(2) .
O9 C34 N5 C35 179.6(12) .
O1 C1 O2 Cd1 9.3(10) .
C2 C1 O2 Cd1 -169.1(4) .
O6 C14 O5 Cd1 7.5(5) 1_556
C11 C14 O5 Cd1 -167.1(4) 1_556
O5 C14 O6 Cd1 -8.4(5) 1_556
C11 C14 O6 Cd1 166.1(4) 1_556
C22 C21 O7 C24 158.6(5) .
C20 C21 O7 C24 -28.9(7) .
O8 C24 O7 C21 -72.0(6) .
C26 C25 O8 C24 -175.9(5) .
C30 C25 O8 C24 2.6(7) .
O7 C24 O8 C25 -68.1(6) .
C13 C8 S1 O3 -156.0(4) .
C9 C8 S1 O3 27.0(5) .
C13 C8 S1 O4 -24.2(5) .
C9 C8 S1 O4 158.8(4) .
C13 C8 S1 C5 90.8(4) .
C9 C8 S1 C5 -86.2(4) .
C6 C5 S1 O3 146.8(4) .
C4 C5 S1 O3 -32.9(5) .
C6 C5 S1 O4 16.2(5) .
C4 C5 S1 O4 -163.5(5) .
C6 C5 S1 C8 -98.6(4) .
C4 C5 S1 C8 81.6(5) .
C15 N1 Cd1 O6 60.7(6) 1_554
C16 N1 Cd1 O6 -117.8(5) 1_554
C15 N1 Cd1 O2 -28.6(5) .
C16 N1 Cd1 O2 152.8(5) .
C15 N1 Cd1 OW1 -118.2(5) .
C16 N1 Cd1 OW1 63.2(5) .
C15 N1 Cd1 N4 154.0(5) 1_354
C16 N1 Cd1 N4 -24.5(5) 1_354
C15 N1 Cd1 O5 65.8(5) 1_554
C16 N1 Cd1 O5 -112.8(5) 1_554
C15 N1 Cd1 C14 66.4(5) 1_554
C16 N1 Cd1 C14 -112.2(5) 1_554
C1 O2 Cd1 N1 -126.4(5) .
C1 O2 Cd1 O6 84.4(5) 1_554
C1 O2 Cd1 OW1 -25.7(5) .
C1 O2 Cd1 N4 27(2) 1_354
C1 O2 Cd1 O5 138.5(5) 1_554
C1 O2 Cd1 C14 110.8(5) 1_554
